data_4064844
loop_
_publ_author_name
'Szuromi, Endre'
'Klosin, Jerzy'
'Abboud, Khalil A.'

_publ_section_title
;
 Aminotroponiminato Hafnium and Zirconium Complexes: Synthesis and
 Ethylene/1-Octene Copolymerization Study
;
_journal_issue 17
_journal_name_full Organometallics
_journal_page_first 4589
_journal_paper_doi 10.1021/om200362v
_journal_volume 30
_journal_year 2011
_chemical_formula_sum 'C42 H54 N4'
_chemical_formula_weight 614.89
_chemical_name_systematic
; 
 ? 
;
_space_group_IT_number 2
_symmetry_cell_setting triclinic
_symmetry_space_group_name_Hall '-P 1'
_symmetry_space_group_name_H-M 'P -1'
_atom_sites_solution_hydrogens geom
_atom_sites_solution_primary direct
_atom_sites_solution_secondary difmap
_audit_creation_method SHELXL-97
_audit_update_record
; 
2008-08-30 # Formatted by publCIF 
;
_cell_angle_alpha 93.799(3)
_cell_angle_beta 92.376(3)
_cell_angle_gamma 112.706(3)
_cell_formula_units_Z 1
_cell_length_a 8.1698(14)
_cell_length_b 8.2525(14)
_cell_length_c 14.122(3)
_cell_measurement_reflns_used 52
_cell_measurement_temperature 173(2)
_cell_measurement_theta_max 28.0
_cell_measurement_theta_min 2.0
_cell_volume 874.1(3)
_computing_cell_refinement 'Bruker SMART v5.624 & SAINT 6.36a (Bruker 1998)'
_computing_data_collection 'Bruker SMART v5.624 (Bruker 1998)'
_computing_data_reduction 'Bruker SHELXTL v6.14 (Bruker 2000)'
_computing_molecular_graphics 'Bruker SHELXTL v6.14'
_computing_publication_material 'Bruker SHELXTL v6.14'
_computing_structure_refinement 'Bruker SHELXTL v6.14'
_computing_structure_solution 'Bruker SHELXTL v6.14'
_diffrn_ambient_temperature 173(2)
_diffrn_measured_fraction_theta_full 0.980
_diffrn_measured_fraction_theta_max 0.980
_diffrn_measurement_device_type 'SMART CCD area detector'
_diffrn_measurement_method '\\w scans'
_diffrn_radiation_monochromator graphite
_diffrn_radiation_source 'fine-focus sealed tube'
_diffrn_radiation_type MoK\\a
_diffrn_radiation_wavelength 0.71073
_diffrn_reflns_av_R_equivalents 0.0430
_diffrn_reflns_av_sigmaI/netI 0.0439
_diffrn_reflns_limit_h_max 9
_diffrn_reflns_limit_h_min -9
_diffrn_reflns_limit_k_max 5
_diffrn_reflns_limit_k_min -9
_diffrn_reflns_limit_l_max 15
_diffrn_reflns_limit_l_min -16
_diffrn_reflns_number 4879
_diffrn_reflns_theta_full 25.00
_diffrn_reflns_theta_max 25.00
_diffrn_reflns_theta_min 1.45
_diffrn_standards_decay_% 1
_diffrn_standards_number 0
_exptl_absorpt_coefficient_mu 0.068
_exptl_absorpt_correction_T_max 0.9939
_exptl_absorpt_correction_T_min 0.9899
_exptl_absorpt_correction_type integration
_exptl_absorpt_process_details 'based on measured indexed crystal faces, Bruker SHELXTL  v6.12 (Bruker 1998)'
_exptl_crystal_colour yellow
_exptl_crystal_density_diffrn 1.168
_exptl_crystal_density_meas 0
_exptl_crystal_density_method 'not measured'
_exptl_crystal_description needles
_exptl_crystal_F_000 334
_exptl_crystal_size_max 0.15
_exptl_crystal_size_mid 0.13
_exptl_crystal_size_min 0.09
_refine_diff_density_max 0.303
_refine_diff_density_min -0.222
_refine_diff_density_rms 0.059
_refine_ls_extinction_method none
_refine_ls_goodness_of_fit_ref 1.165
_refine_ls_hydrogen_treatment mixed
_refine_ls_matrix_type full
_refine_ls_number_parameters 216
_refine_ls_number_reflns 3011
_refine_ls_number_restraints 0
_refine_ls_restrained_S_all 1.165
_refine_ls_R_factor_all 0.0793
_refine_ls_R_factor_gt 0.0676
_refine_ls_shift/su_max 0.000
_refine_ls_shift/su_mean 0.000
_refine_ls_structure_factor_coef Fsqd
_refine_ls_weighting_details 'calc w=1/[\s^2^(Fo^2^)+(0.0426P)^2^+1.5869P] where P=(Fo^2^+2Fc^2^)/3'
_refine_ls_weighting_scheme calc
_refine_ls_wR_factor_gt 0.1854
_refine_ls_wR_factor_ref 0.1912
_reflns_number_gt 2439
_reflns_number_total 3011
_reflns_threshold_expression I>2\\s(I)
_cod_data_source_file om200362v_si_002.cif
_cod_data_source_block 19
_cod_depositor_comments
;
The following automatic conversions were performed:

'_symmetry_cell_setting' value 'Triclinic' changed to 'triclinic'
according to /home/saulius/struct/CIF-dictionaries/cif_core.dic
dictionary named 'cif_core.dic' version 2.4.1 from 2010-06-29.

Automatic conversion script
Id: cif_fix_values 1715 2011-07-08 13:25:40Z adriana 
;
_cod_original_sg_symbol_H-M P-1
_cod_database_code 4064844

loop_
_symmetry_equiv_pos_as_xyz
'x, y, z'
'-x, -y, -z'

loop_
_atom_site_label
_atom_site_type_symbol
_atom_site_fract_x
_atom_site_fract_y
_atom_site_fract_z
_atom_site_U_iso_or_equiv
_atom_site_adp_type
_atom_site_occupancy
_atom_site_symmetry_multiplicity
_atom_site_calc_flag
_atom_site_refinement_flags
N1 N 0.1585(3) 0.5493(3) 0.27430(17) 0.0259(6) Uani 1 1 d .
N2 N 0.2005(4) 0.7329(3) 0.43085(18) 0.0286(6) Uani 1 1 d .
H2 H 0.283(5) 0.705(5) 0.397(3) 0.039(10) Uiso 1 1 d .
C1 C 0.0106(4) 0.5592(4) 0.2999(2) 0.0247(7) Uani 1 1 d .
C2 C -0.1534(4) 0.4865(5) 0.2419(2) 0.0336(8) Uani 1 1 d .
H2A H -0.1439 0.4350 0.1812 0.040 Uiso 1 1 calc R
C3 C -0.3201(4) 0.4769(5) 0.2568(3) 0.0415(9) Uani 1 1 d .
H3A H -0.4053 0.4250 0.2043 0.050 Uiso 1 1 calc R
C4 C -0.3865(5) 0.5320(5) 0.3381(3) 0.0430(9) Uani 1 1 d .
H4A H -0.5096 0.5104 0.3348 0.052 Uiso 1 1 calc R
C5 C -0.2896(5) 0.6133(5) 0.4208(3) 0.0385(8) Uani 1 1 d .
H5A H -0.3565 0.6357 0.4697 0.046 Uiso 1 1 calc R
C6 C -0.1068(4) 0.6693(4) 0.4456(2) 0.0313(7) Uani 1 1 d .
H6A H -0.0706 0.7257 0.5081 0.038 Uiso 1 1 calc R
C7 C 0.0300(4) 0.6572(4) 0.3951(2) 0.0257(7) Uani 1 1 d .
C8 C 0.1660(4) 0.4515(4) 0.1890(2) 0.0259(7) Uani 1 1 d .
C9 C 0.2268(4) 0.5399(4) 0.1071(2) 0.0286(7) Uani 1 1 d .
C10 C 0.2540(5) 0.4460(5) 0.0285(2) 0.0362(8) Uani 1 1 d .
H10A H 0.2963 0.5045 -0.0267 0.043 Uiso 1 1 calc R
C11 C 0.2203(5) 0.2674(5) 0.0292(2) 0.0410(9) Uani 1 1 d .
H11A H 0.2409 0.2051 -0.0249 0.049 Uiso 1 1 calc R
C12 C 0.1569(5) 0.1811(5) 0.1085(2) 0.0362(8) Uani 1 1 d .
H12A H 0.1315 0.0586 0.1078 0.043 Uiso 1 1 calc R
C13 C 0.1292(4) 0.2705(4) 0.1900(2) 0.0290(7) Uani 1 1 d .
C14 C 0.2645(4) 0.7364(4) 0.1077(2) 0.0322(8) Uani 1 1 d .
H14A H 0.1682 0.7579 0.1411 0.039 Uiso 1 1 calc R
C15 C 0.2640(5) 0.7969(5) 0.0081(2) 0.0401(9) Uani 1 1 d .
H15A H 0.1504 0.7253 -0.0274 0.060 Uiso 1 1 calc R
H15B H 0.3615 0.7833 -0.0251 0.060 Uiso 1 1 calc R
H15C H 0.2797 0.9212 0.0127 0.060 Uiso 1 1 calc R
C16 C 0.4400(5) 0.8460(5) 0.1633(3) 0.0441(9) Uani 1 1 d .
H16A H 0.4373 0.8096 0.2281 0.066 Uiso 1 1 calc R
H16B H 0.4590 0.9710 0.1659 0.066 Uiso 1 1 calc R
H16C H 0.5372 0.8282 0.1318 0.066 Uiso 1 1 calc R
C17 C 0.0596(5) 0.1705(4) 0.2757(2) 0.0333(8) Uani 1 1 d .
H17A H 0.0477 0.2556 0.3260 0.040 Uiso 1 1 calc R
C18 C 0.1874(5) 0.0962(5) 0.3160(3) 0.0500(10) Uani 1 1 d .
H18A H 0.3049 0.1914 0.3303 0.075 Uiso 1 1 calc R
H18B H 0.1963 0.0071 0.2693 0.075 Uiso 1 1 calc R
H18C H 0.1439 0.0418 0.3745 0.075 Uiso 1 1 calc R
C19 C -0.1225(5) 0.0241(6) 0.2527(3) 0.0537(11) Uani 1 1 d .
H19A H -0.2057 0.0739 0.2288 0.081 Uiso 1 1 calc R
H19B H -0.1651 -0.0340 0.3103 0.081 Uiso 1 1 calc R
H19C H -0.1143 -0.0623 0.2040 0.081 Uiso 1 1 calc R
C20 C 0.2606(4) 0.8361(5) 0.5227(2) 0.0327(8) Uani 1 1 d .
H20A H 0.2202 0.7571 0.5742 0.039 Uiso 1 1 calc R
H20B H 0.2063 0.9244 0.5288 0.039 Uiso 1 1 calc R
C21 C 0.4599(4) 0.9290(4) 0.5338(2) 0.0336(8) Uani 1 1 d .
H21A H 0.5125 0.8398 0.5243 0.040 Uiso 1 1 calc R
H21B H 0.4947 0.9837 0.5999 0.040 Uiso 1 1 calc R

loop_
_atom_site_aniso_label
_atom_site_aniso_U_11
_atom_site_aniso_U_22
_atom_site_aniso_U_33
_atom_site_aniso_U_23
_atom_site_aniso_U_13
_atom_site_aniso_U_12
N1 0.0272(14) 0.0273(14) 0.0222(13) -0.0004(10) 0.0004(10) 0.0101(11)
N2 0.0293(15) 0.0318(15) 0.0238(14) -0.0042(11) -0.0007(11) 0.0122(12)
C1 0.0300(16) 0.0213(15) 0.0212(15) 0.0032(12) 0.0017(12) 0.0081(13)
C2 0.0305(18) 0.042(2) 0.0257(17) -0.0064(14) -0.0013(13) 0.0129(15)
C3 0.0276(18) 0.052(2) 0.038(2) -0.0084(17) -0.0052(15) 0.0110(16)
C4 0.0227(17) 0.048(2) 0.054(2) -0.0030(18) 0.0038(16) 0.0100(16)
C5 0.0339(19) 0.040(2) 0.041(2) -0.0023(16) 0.0129(16) 0.0138(16)
C6 0.0364(18) 0.0313(17) 0.0255(16) -0.0006(13) 0.0072(13) 0.0125(15)
C7 0.0282(16) 0.0224(15) 0.0253(16) 0.0018(12) 0.0015(13) 0.0086(13)
C8 0.0227(15) 0.0319(17) 0.0221(15) -0.0035(13) -0.0005(12) 0.0106(13)
C9 0.0273(16) 0.0312(17) 0.0268(16) 0.0009(13) 0.0003(13) 0.0115(14)
C10 0.045(2) 0.042(2) 0.0263(17) 0.0027(15) 0.0087(15) 0.0213(17)
C11 0.055(2) 0.043(2) 0.0314(19) -0.0034(16) 0.0107(16) 0.0268(18)
C12 0.049(2) 0.0326(18) 0.0324(18) -0.0009(15) 0.0043(16) 0.0225(16)
C13 0.0325(17) 0.0319(17) 0.0256(16) -0.0010(13) -0.0005(13) 0.0167(14)
C14 0.0366(18) 0.0321(18) 0.0287(17) 0.0011(14) 0.0064(14) 0.0142(15)
C15 0.050(2) 0.037(2) 0.0344(19) 0.0061(15) 0.0076(16) 0.0167(17)
C16 0.041(2) 0.041(2) 0.042(2) 0.0007(17) 0.0049(17) 0.0075(17)
C17 0.046(2) 0.0305(18) 0.0251(16) 0.0000(13) 0.0026(14) 0.0176(15)
C18 0.052(2) 0.051(2) 0.047(2) 0.0210(19) -0.0015(18) 0.019(2)
C19 0.043(2) 0.062(3) 0.045(2) 0.012(2) 0.0057(18) 0.007(2)
C20 0.0351(18) 0.0374(19) 0.0235(16) -0.0034(14) 0.0002(13) 0.0128(15)
C21 0.0351(18) 0.0369(19) 0.0259(17) -0.0061(14) -0.0066(14) 0.0132(15)

loop_
_atom_type_symbol
_atom_type_description
_atom_type_scat_dispersion_real
_atom_type_scat_dispersion_imag
_atom_type_scat_source
C C 0.0033 0.0016 'International Tables Vol C Tables 4.2.6.8 and 6.1.1.4'
H H 0.0000 0.0000 'International Tables Vol C Tables 4.2.6.8 and 6.1.1.4'
N N 0.0061 0.0033 'International Tables Vol C Tables 4.2.6.8 and 6.1.1.4'

loop_
_geom_angle_atom_site_label_1
_geom_angle_atom_site_label_2
_geom_angle_atom_site_label_3
_geom_angle
_geom_angle_site_symmetry_1
_geom_angle_site_symmetry_3
C1 N1 C8 122.2(3) . .
C7 N2 C20 125.0(3) . .
C7 N2 H2 116(2) . .
C20 N2 H2 118(2) . .
N1 C1 C2 123.6(3) . .
N1 C1 C7 113.3(3) . .
C2 C1 C7 123.1(3) . .
C3 C2 C1 132.4(3) . .
C3 C2 H2A 113.8 . .
C1 C2 H2A 113.8 . .
C2 C3 C4 130.1(3) . .
C2 C3 H3A 114.9 . .
C4 C3 H3A 114.9 . .
C5 C4 C3 125.7(3) . .
C5 C4 H4A 117.1 . .
C3 C4 H4A 117.1 . .
C4 C5 C6 130.4(3) . .
C4 C5 H5A 114.8 . .
C6 C5 H5A 114.8 . .
C7 C6 C5 131.4(3) . .
C7 C6 H6A 114.3 . .
C5 C6 H6A 114.3 . .
N2 C7 C6 121.4(3) . .
N2 C7 C1 112.4(3) . .
C6 C7 C1 126.1(3) . .
C13 C8 C9 120.7(3) . .
C13 C8 N1 119.3(3) . .
C9 C8 N1 119.7(3) . .
C10 C9 C8 118.8(3) . .
C10 C9 C14 121.6(3) . .
C8 C9 C14 119.6(3) . .
C9 C10 C11 121.0(3) . .
C9 C10 H10A 119.5 . .
C11 C10 H10A 119.5 . .
C12 C11 C10 119.9(3) . .
C12 C11 H11A 120.0 . .
C10 C11 H11A 120.0 . .
C11 C12 C13 121.3(3) . .
C11 C12 H12A 119.4 . .
C13 C12 H12A 119.4 . .
C12 C13 C8 118.3(3) . .
C12 C13 C17 119.5(3) . .
C8 C13 C17 122.1(3) . .
C16 C14 C15 110.0(3) . .
C16 C14 C9 110.6(3) . .
C15 C14 C9 113.0(3) . .
C16 C14 H14A 107.7 . .
C15 C14 H14A 107.7 . .
C9 C14 H14A 107.7 . .
C14 C15 H15A 109.5 . .
C14 C15 H15B 109.5 . .
H15A C15 H15B 109.5 . .
C14 C15 H15C 109.5 . .
H15A C15 H15C 109.5 . .
H15B C15 H15C 109.5 . .
C14 C16 H16A 109.5 . .
C14 C16 H16B 109.5 . .
H16A C16 H16B 109.5 . .
C14 C16 H16C 109.5 . .
H16A C16 H16C 109.5 . .
H16B C16 H16C 109.5 . .
C18 C17 C13 111.5(3) . .
C18 C17 C19 109.9(3) . .
C13 C17 C19 111.9(3) . .
C18 C17 H17A 107.8 . .
C13 C17 H17A 107.8 . .
C19 C17 H17A 107.8 . .
C17 C18 H18A 109.5 . .
C17 C18 H18B 109.5 . .
H18A C18 H18B 109.5 . .
C17 C18 H18C 109.5 . .
H18A C18 H18C 109.5 . .
H18B C18 H18C 109.5 . .
C17 C19 H19A 109.5 . .
C17 C19 H19B 109.5 . .
H19A C19 H19B 109.5 . .
C17 C19 H19C 109.5 . .
H19A C19 H19C 109.5 . .
H19B C19 H19C 109.5 . .
N2 C20 C21 111.7(3) . .
N2 C20 H20A 109.3 . .
C21 C20 H20A 109.3 . .
N2 C20 H20B 109.3 . .
C21 C20 H20B 109.3 . .
H20A C20 H20B 107.9 . .
C20 C21 C21 115.3(3) . 2_676
C20 C21 H21A 108.4 . .
C21 C21 H21A 108.4 2_676 .
C20 C21 H21B 108.4 . .
C21 C21 H21B 108.4 2_676 .
H21A C21 H21B 107.5 . .

loop_
_geom_bond_atom_site_label_1
_geom_bond_atom_site_label_2
_geom_bond_distance
_geom_bond_site_symmetry_2
N1 C1 1.305(4) .
N1 C8 1.422(4) .
N2 C7 1.347(4) .
N2 C20 1.458(4) .
N2 H2 0.93(4) .
C1 C2 1.432(4) .
C1 C7 1.492(4) .
C2 C3 1.360(5) .
C2 H2A 0.9500 .
C3 C4 1.411(5) .
C3 H3A 0.9500 .
C4 C5 1.360(5) .
C4 H4A 0.9500 .
C5 C6 1.403(5) .
C5 H5A 0.9500 .
C6 C7 1.382(4) .
C6 H6A 0.9500 .
C8 C13 1.407(4) .
C8 C9 1.412(4) .
C9 C10 1.387(4) .
C9 C14 1.528(4) .
C10 C11 1.392(5) .
C10 H10A 0.9500 .
C11 C12 1.378(5) .
C11 H11A 0.9500 .
C12 C13 1.400(4) .
C12 H12A 0.9500 .
C13 C17 1.515(4) .
C14 C16 1.518(5) .
C14 C15 1.525(5) .
C14 H14A 1.0000 .
C15 H15A 0.9800 .
C15 H15B 0.9800 .
C15 H15C 0.9800 .
C16 H16A 0.9800 .
C16 H16B 0.9800 .
C16 H16C 0.9800 .
C17 C18 1.510(5) .
C17 C19 1.516(5) .
C17 H17A 1.0000 .
C18 H18A 0.9800 .
C18 H18B 0.9800 .
C18 H18C 0.9800 .
C19 H19A 0.9800 .
C19 H19B 0.9800 .
C19 H19C 0.9800 .
C20 C21 1.504(5) .
C20 H20A 0.9900 .
C20 H20B 0.9900 .
C21 C21 1.524(7) 2_676
C21 H21A 0.9900 .
C21 H21B 0.9900 .
